data_9017057
loop_
_publ_author_name
'Bindi, L.'
'Sirotkina, E. A.'
'Bobrov, A. V.'
'Irifune, T.'

_publ_section_title
;
 Chromium solubility in perovskite at high pressure: The structure of
 (Mg1-xCrx)(Si1-xCrx)O3 (with x = 0.07) synthesized at 23 GPa and 1600 C
;
_journal_name_full 'American Mineralogist'
_journal_page_first 866
_journal_page_last 869
_journal_volume 99
_journal_year 2014
_chemical_compound_source Synthetic
_chemical_formula_sum 'Cr0.138 Mg0.931 O3 Si0.931'
_chemical_name_mineral Bridgmanite
_space_group_IT_number 62
_space_group_name_Hall '-P 2c 2ab'
_space_group_name_H-M_alt 'P b n m'
_symmetry_space_group_name_H-M 'P b n m'
_cell_angle_alpha 90
_cell_angle_beta 90
_cell_angle_gamma 90
_cell_length_a 4.8213
_cell_length_b 4.9368
_cell_length_c 6.9132
_cell_formula_units_Z 4
_cell_volume 164.547
_database_code_amcsd 0020143
_exptl_crystal_density_diffrn 4.196
_exptl_crystal_pressure_history 'synthesized at 23 GPa'
_exptl_crystal_thermal_history 'synthesized at 23 GPa and 1600 C'
_cod_data_source_file inputs/fixed/downloads/05/05778.cif
_cod_data_source_block 05778
_cod_original_formula_sum '(Mg.931 Cr.138) Si.931 O3'
_cod_database_code 9017057

loop_
_space_group_symop_operation_xyz
x,y,z
x,y,1/2-z
-x,-y,1/2+z
1/2+x,1/2-y,1/2+z
1/2-x,1/2+y,1/2-z
1/2-x,1/2+y,z
1/2+x,1/2-y,-z
-x,-y,-z

loop_
_atom_site_aniso_label
_atom_site_aniso_U_11
_atom_site_aniso_U_22
_atom_site_aniso_U_33
_atom_site_aniso_U_12
_atom_site_aniso_U_13
_atom_site_aniso_U_23
Mg 0.01930 0.01710 0.01920 0.00000 0.00000 0.00000
Cr1 0.01930 0.01710 0.01920 0.00000 0.00000 0.00000
Cr2 0.02050 0.02010 0.02150 0.00040 0.00000 -0.00020
Si 0.02050 0.02010 0.02150 0.00040 0.00000 -0.00020
O1 0.02300 0.02180 0.02820 0.00160 0.00000 0.00000
O2 0.02500 0.02580 0.02560 -0.00010 0.00030 -0.00030

loop_
_atom_site_label
_atom_site_fract_x
_atom_site_fract_y
_atom_site_fract_z
_atom_site_occupancy
_atom_site_U_iso_or_equiv
Mg 0.98790 0.07260 0.25000 0.93100 0.01850
Cr1 0.98790 0.07260 0.25000 0.06900 0.01850
Cr2 0.00000 0.50000 0.00000 0.06900 0.02070
Si 0.00000 0.50000 0.00000 0.93100 0.02070
O1 0.10250 0.44780 0.25000 1.00000 0.02430
O2 0.68530 0.31240 0.05000 1.00000 0.02550

loop_
_cod_related_entry_id
_cod_related_entry_database
_cod_related_entry_code
1 AMCSD 0020143
